data_7700062
loop_
_publ_author_name
'Wang, Hui-Sheng'
'Yin, Cheng-Ling'
'Hu, Zhao-Bo'
'Chen, Yong'
'Pan, Zhi-Quan'
'Song, You'
'Zhang, Yi-Quan'
'Zhang, Zai-Chao'

_publ_section_title
;
 Regulation of magnetic relaxation behavior by replacing 3d transition
 metal ions in [M<sub>2</sub>Dy<sub>2</sub>] complexes containing two
 different organic chelating ligands.
;
_journal_issue 27
_journal_name_full 'Dalton transactions (Cambridge, England : 2003)'
_journal_page_first 10011
_journal_page_last 10022
_journal_paper_doi 10.1039/c9dt00774a
_journal_volume 48
_journal_year 2019
_chemical_formula_moiety 'C52 H72 Cl2 Dy2 Fe2 N8 O14, 2(N O3), 4(C2 H3 N)'
_chemical_formula_sum 'C60 H84 Cl2 Dy2 Fe2 N14 O20'
_chemical_formula_weight 1829.01
_space_group_crystal_system monoclinic
_space_group_IT_number 14
_space_group_name_Hall '-P 2yn'
_space_group_name_H-M_alt 'P 1 21/n 1'
_symmetry_space_group_name_Hall '-P 2yn'
_symmetry_space_group_name_H-M 'P 1 21/n 1'
_atom_sites_solution_hydrogens mixed
_audit_creation_method SHELXL-2014/7
_audit_update_record
;
2019-05-06 deposited with the CCDC.    2019-05-23 downloaded from the CCDC.
;
_cell_angle_alpha 90
_cell_angle_beta 94.418(2)
_cell_angle_gamma 90
_cell_formula_units_Z 2
_cell_length_a 11.4988(7)
_cell_length_b 9.7823(6)
_cell_length_c 30.8793(19)
_cell_measurement_reflns_used 9945
_cell_measurement_temperature 173(2)
_cell_measurement_theta_max 25.1586
_cell_measurement_theta_min 2.8768
_cell_volume 3463.1(4)
_computing_cell_refinement 'Bruker SMART'
_computing_data_collection 'Bruker SMART'
_computing_data_reduction 'Bruker SAINT'
_computing_molecular_graphics 'Bruker SHELXTL'
_computing_publication_material 'Bruker SHELXTL'
_computing_structure_refinement 'SHELXL-2014/7 (Sheldrick, 2014)'
_computing_structure_solution 'SHELXS-97 (Sheldrick, 1990)'
_diffrn_ambient_temperature 173(2)
_diffrn_measured_fraction_theta_full 0.995
_diffrn_measured_fraction_theta_max 0.995
_diffrn_measurement_device_type 'PHOTON 100 CMOS detector'
_diffrn_radiation_type MoK\a
_diffrn_radiation_wavelength 0.71073
_diffrn_reflns_av_R_equivalents 0.0807
_diffrn_reflns_av_unetI/netI 0.0651
_diffrn_reflns_Laue_measured_fraction_full 0.995
_diffrn_reflns_Laue_measured_fraction_max 0.995
_diffrn_reflns_limit_h_max 13
_diffrn_reflns_limit_h_min -13
_diffrn_reflns_limit_k_max 11
_diffrn_reflns_limit_k_min -11
_diffrn_reflns_limit_l_max 36
_diffrn_reflns_limit_l_min -36
_diffrn_reflns_number 34607
_diffrn_reflns_point_group_measured_fraction_full 0.995
_diffrn_reflns_point_group_measured_fraction_max 0.995
_diffrn_reflns_theta_full 25.000
_diffrn_reflns_theta_max 25.000
_diffrn_reflns_theta_min 2.848
_diffrn_source 'fine-focus sealed tube'
_exptl_absorpt_coefficient_mu 2.703
_exptl_absorpt_correction_T_max 0.7452
_exptl_absorpt_correction_T_min 0.6227
_exptl_absorpt_correction_type multi-scan
_exptl_absorpt_process_details 'SADABS (Bruker, 2014)'
_exptl_crystal_colour yellow
_exptl_crystal_density_diffrn 1.754
_exptl_crystal_description needle
_exptl_crystal_F_000 1840
_exptl_crystal_size_max 0.22
_exptl_crystal_size_mid 0.12
_exptl_crystal_size_min 0.08
_refine_diff_density_max 6.037
_refine_diff_density_min -5.801
_refine_diff_density_rms 0.254
_refine_ls_extinction_method none
_refine_ls_goodness_of_fit_ref 1.176
_refine_ls_hydrogen_treatment constr
_refine_ls_matrix_type full
_refine_ls_number_parameters 438
_refine_ls_number_reflns 6074
_refine_ls_number_restraints 92
_refine_ls_restrained_S_all 1.182
_refine_ls_R_factor_all 0.1170
_refine_ls_R_factor_gt 0.0912
_refine_ls_shift/su_max 0.000
_refine_ls_shift/su_mean 0.000
_refine_ls_structure_factor_coef Fsqd
_refine_ls_weighting_details 'w=1/[\s^2^(Fo^2^)+(0.0136P)^2^+157.2885P] where P=(Fo^2^+2Fc^2^)/3'
_refine_ls_weighting_scheme calc
_refine_ls_wR_factor_gt 0.1855
_refine_ls_wR_factor_ref 0.1927
_reflns_Friedel_coverage 0.000
_reflns_number_gt 4799
_reflns_number_total 6074
_reflns_threshold_expression 'I > 2\s(I)'
_cod_data_source_file c9dt00774a2.cif
_cod_data_source_block complex_1
_cod_depositor_comments 'Adding full bibliography for 7700062--7700065.cif.'
_cod_database_code 7700062
_shelx_shelxl_version_number 2014/7
_shelx_space_group_comment
;
The symmetry employed for this shelxl refinement is uniquely defined
by the following loop, which should always be used as a source of
symmetry information in preference to the above space-group names.
They are only intended as comments.
;

loop_
_space_group_symop_operation_xyz
'x, y, z'
'-x+1/2, y+1/2, -z+1/2'
'-x, -y, -z'
'x-1/2, -y-1/2, z-1/2'

loop_
_atom_site_label
_atom_site_type_symbol
_atom_site_fract_x
_atom_site_fract_y
_atom_site_fract_z
_atom_site_U_iso_or_equiv
_atom_site_adp_type
_atom_site_occupancy
_atom_site_site_symmetry_order
_atom_site_calc_flag
_atom_site_refinement_flags_posn
_atom_site_refinement_flags_adp
_atom_site_refinement_flags_occupancy
_atom_site_disorder_assembly
_atom_site_disorder_group
C1 C 0.3480(13) 0.3156(16) 0.1933(5) 0.025(3) Uani 1 1 d . . . . .
C2 C 0.4362(13) 0.2938(16) 0.2274(5) 0.027(3) Uani 1 1 d . . . . .
C3 C 0.4189(15) 0.1954(16) 0.2592(5) 0.032(4) Uani 1 1 d . . . . .
H3 H 0.4775 0.1822 0.2822 0.039 Uiso 1 1 calc R U . . .
C4 C 0.3200(15) 0.1179(17) 0.2580(5) 0.035(4) Uani 1 1 d . U . . .
H4 H 0.3107 0.0515 0.2799 0.042 Uiso 1 1 calc R U . . .
C5 C 0.2316(15) 0.1363(16) 0.2243(5) 0.033(4) Uani 1 1 d . . . . .
H5 H 0.1622 0.0833 0.2235 0.039 Uiso 1 1 calc R U . . .
C6 C 0.2476(13) 0.2349(15) 0.1917(5) 0.025(3) Uani 1 1 d . . . . .
C7 C 0.1580(14) 0.2438(18) 0.1563(5) 0.032(4) Uani 1 1 d . . . . .
H7 H 0.0946 0.1818 0.1569 0.038 Uiso 1 1 calc R U . . .
C8 C 0.0509(13) 0.3170(18) 0.0926(5) 0.029(4) Uani 1 1 d . . . . .
H8A H -0.0155 0.3669 0.1037 0.035 Uiso 1 1 calc R U . . .
H8B H 0.0279 0.2202 0.0880 0.035 Uiso 1 1 calc R U . . .
C9 C 0.0824(13) 0.3794(16) 0.0503(5) 0.026(3) Uani 1 1 d . . . . .
H9A H 0.1311 0.3145 0.0350 0.031 Uiso 1 1 calc R U . . .
H9B H 0.0104 0.3972 0.0314 0.031 Uiso 1 1 calc R U . . .
C10 C 0.0695(12) 0.6255(17) 0.0712(5) 0.029(4) Uani 1 1 d . . . . .
H10A H 0.0926 0.7097 0.0563 0.034 Uiso 1 1 calc R U . . .
H10B H -0.0131 0.6060 0.0618 0.034 Uiso 1 1 calc R U . . .
C11 C 0.0814(13) 0.6478(18) 0.1188(5) 0.032(4) Uani 1 1 d . . . . .
H11A H 0.0457 0.7360 0.1263 0.038 Uiso 1 1 calc R U . . .
H11B H 0.0425 0.5734 0.1340 0.038 Uiso 1 1 calc R U . . .
C12 C 0.2545(13) 0.7568(16) 0.1469(5) 0.027(4) Uani 1 1 d . . . . .
H12 H 0.2049 0.8269 0.1561 0.033 Uiso 1 1 calc R U . . .
C13 C 0.4565(12) 0.7021(13) 0.1281(4) 0.017(3) Uani 1 1 d . . . . .
C14 C 0.3827(13) 0.7810(15) 0.1515(5) 0.025(3) Uani 1 1 d . . . . .
C15 C 0.4238(15) 0.8878(17) 0.1769(5) 0.036(4) Uani 1 1 d . . . . .
H15 H 0.3710 0.9410 0.1920 0.044 Uiso 1 1 calc R U . . .
C16 C 0.5407(16) 0.9192(17) 0.1807(5) 0.035(4) Uani 1 1 d . . . . .
H16 H 0.5686 0.9902 0.1997 0.042 Uiso 1 1 calc R U . . .
C17 C 0.6168(14) 0.8488(16) 0.1573(5) 0.029(4) Uani 1 1 d . . . . .
H17 H 0.6970 0.8731 0.1590 0.035 Uiso 1 1 calc R U . . .
C18 C 0.5758(13) 0.7411(13) 0.1311(5) 0.020(3) Uani 1 1 d . . . . .
C19 C 0.6304(16) 0.335(2) 0.2547(5) 0.048(5) Uani 1 1 d . U . . .
H19A H 0.6134 0.3594 0.2843 0.072 Uiso 1 1 calc R U . . .
H19B H 0.6993 0.3853 0.2468 0.072 Uiso 1 1 calc R U . . .
H19C H 0.6454 0.2365 0.2532 0.072 Uiso 1 1 calc R U . . .
C21 C 0.4595(14) 0.1449(15) 0.0715(5) 0.030(4) Uani 1 1 d . . . . .
H21A H 0.4592 0.1293 0.1032 0.036 Uiso 1 1 calc R U . . .
H21B H 0.4541 0.0546 0.0570 0.036 Uiso 1 1 calc R U . . .
C22 C 0.3546(12) 0.2274(13) 0.0567(5) 0.021(3) Uani 1 1 d . . . . .
H22A H 0.3416 0.2222 0.0247 0.026 Uiso 1 1 calc R U . . .
H22B H 0.2850 0.1893 0.0694 0.026 Uiso 1 1 calc R U . . .
C23 C 0.6616(13) 0.1809(16) 0.0972(5) 0.027(3) Uani 1 1 d . . . . .
H23A H 0.7374 0.2150 0.0885 0.032 Uiso 1 1 calc R U . . .
H23B H 0.6683 0.0808 0.1013 0.032 Uiso 1 1 calc R U . . .
C24 C 0.6363(14) 0.2469(15) 0.1403(5) 0.027(4) Uani 1 1 d . U . . .
H24A H 0.5735 0.1962 0.1536 0.033 Uiso 1 1 calc R U . . .
H24B H 0.7070 0.2446 0.1607 0.033 Uiso 1 1 calc R U . . .
C25 C 0.6110(13) 0.1671(14) 0.0202(4) 0.021(3) Uani 1 1 d . U . . .
H25A H 0.6076 0.0662 0.0180 0.025 Uiso 1 1 calc R U . . .
H25B H 0.6932 0.1954 0.0185 0.025 Uiso 1 1 calc R U . . .
C26 C 0.4643(13) 0.7699(14) 0.0178(4) 0.020(3) Uani 1 1 d . U . . .
H26A H 0.5391 0.8201 0.0221 0.024 Uiso 1 1 calc R U . . .
H26B H 0.4235 0.7782 0.0448 0.024 Uiso 1 1 calc R U . . .
C27 C 0.5731(19) 0.688(2) 0.2630(8) 0.072(7) Uani 1 1 d . . . . .
H27A H 0.5011 0.6788 0.2441 0.108 Uiso 1 1 calc R U . . .
H27B H 0.5772 0.6138 0.2845 0.108 Uiso 1 1 calc R U . . .
H27C H 0.6405 0.6819 0.2455 0.108 Uiso 1 1 calc R U . . .
C28 C 0.5740(18) 0.817(2) 0.2849(7) 0.050(5) Uani 1 1 d . . . . .
C20A C 0.7613(15) 0.643(3) 0.1292(9) 0.029(9) Uani 0.55(4) 1 d D U P A 1
H20A H 0.8076 0.7269 0.1269 0.044 Uiso 0.55(4) 1 calc R U P A 1
H20B H 0.8007 0.5672 0.1159 0.044 Uiso 0.55(4) 1 calc R U P A 1
H20C H 0.7531 0.6229 0.1599 0.044 Uiso 0.55(4) 1 calc R U P A 1
C20B C 0.740(4) 0.739(5) 0.0890(18) 0.09(2) Uani 0.45(4) 1 d D U P A 2
H20D H 0.7085 0.8224 0.0748 0.132 Uiso 0.45(4) 1 calc R U P A 2
H20E H 0.7770 0.6827 0.0678 0.132 Uiso 0.45(4) 1 calc R U P A 2
H20F H 0.7985 0.7648 0.1125 0.132 Uiso 0.45(4) 1 calc R U P A 2
Cl1 Cl 0.7696(3) 0.4651(5) 0.03920(12) 0.0377(10) Uani 1 1 d . . . . .
Dy1 Dy 0.54485(5) 0.46901(7) 0.05781(2) 0.01425(19) Uani 1 1 d . . . . .
Fe1 Fe 0.28651(16) 0.4697(2) 0.11026(6) 0.0189(4) Uani 1 1 d . . . . .
N1 N 0.1557(9) 0.3263(13) 0.1246(4) 0.023(3) Uani 1 1 d . . . . .
N2 N 0.1456(9) 0.5064(11) 0.0583(3) 0.018(3) Uani 1 1 d . . . . .
H2A H 0.1787 0.5299 0.0339 0.022 Uiso 1 1 d R U . . .
N3 N 0.2076(10) 0.6486(13) 0.1314(4) 0.021(3) Uani 1 1 d . . . . .
N4 N 0.5713(9) 0.2097(11) 0.0625(4) 0.019(3) Uani 1 1 d . . . . .
N5 N 0.5743(17) 0.917(2) 0.3021(6) 0.073(6) Uani 1 1 d . . . . .
N6 N 0.9316(10) 0.9813(12) 0.1378(4) 0.030(2) Uani 1 1 d D U . . .
O1 O 0.3665(8) 0.4113(10) 0.1645(3) 0.024(2) Uani 1 1 d . . . . .
O2 O 0.4232(8) 0.5952(10) 0.1023(3) 0.019(2) Uani 1 1 d . . . . .
O3 O 0.5330(9) 0.3691(12) 0.2253(3) 0.034(3) Uani 1 1 d . . . . .
O5 O 0.3700(8) 0.3664(9) 0.0696(3) 0.020(2) Uani 1 1 d . . . . .
O6 O 0.6009(8) 0.3859(10) 0.1319(3) 0.023(2) Uani 1 1 d . . . . .
H6A H 0.5531 0.4127 0.1498 0.027 Uiso 1 1 d R U . . .
O7 O 0.4865(8) 0.6307(9) 0.0096(3) 0.016(2) Uani 1 1 d . U . . .
O8 O 1.0228(9) 0.9501(11) 0.1615(4) 0.041(2) Uani 1 1 d D U . . .
O9 O 0.947(3) 0.980(6) 0.0979(6) 0.37(3) Uani 1 1 d D U . . .
O10 O 0.855(2) 1.039(5) 0.1515(11) 0.33(2) Uani 1 1 d D U . . .
O4A O 0.6466(9) 0.6631(12) 0.1069(4) 0.038(3) Uani 0.55(4) 1 d D U P A 1
O4B O 0.6466(9) 0.6631(12) 0.1069(4) 0.038(3) Uani 0.45(4) 1 d D U P A 2

loop_
_atom_site_aniso_label
_atom_site_aniso_U_11
_atom_site_aniso_U_22
_atom_site_aniso_U_33
_atom_site_aniso_U_23
_atom_site_aniso_U_13
_atom_site_aniso_U_12
C1 0.031(8) 0.029(9) 0.017(7) -0.003(7) 0.006(6) 0.012(7)
C2 0.028(8) 0.030(9) 0.022(8) -0.011(7) 0.005(6) 0.008(7)
C3 0.051(11) 0.029(9) 0.017(8) 0.006(7) 0.002(7) 0.011(8)
C4 0.045(8) 0.033(7) 0.028(7) 0.016(6) 0.013(6) 0.007(6)
C5 0.046(10) 0.017(8) 0.038(9) 0.003(7) 0.025(8) 0.001(7)
C6 0.025(8) 0.021(8) 0.030(8) 0.002(7) 0.014(7) 0.003(7)
C7 0.027(9) 0.042(10) 0.029(9) -0.001(8) 0.012(7) 0.002(8)
C8 0.022(8) 0.047(11) 0.018(8) -0.001(7) -0.003(6) -0.003(7)
C9 0.020(8) 0.038(10) 0.019(8) -0.009(7) 0.003(6) -0.002(7)
C10 0.014(7) 0.037(10) 0.034(9) 0.010(7) -0.001(6) 0.010(7)
C11 0.024(8) 0.045(10) 0.028(9) 0.007(8) 0.016(7) 0.013(8)
C12 0.034(9) 0.024(9) 0.025(8) -0.004(7) 0.015(7) 0.009(7)
C13 0.020(7) 0.012(7) 0.015(7) 0.002(6) -0.009(6) -0.003(6)
C14 0.031(9) 0.022(8) 0.023(8) -0.008(7) 0.010(7) 0.003(7)
C15 0.042(10) 0.031(10) 0.037(10) -0.009(8) 0.010(8) 0.001(8)
C16 0.059(11) 0.023(8) 0.021(8) -0.009(7) -0.003(8) -0.013(8)
C17 0.026(8) 0.025(9) 0.035(9) -0.003(7) -0.007(7) -0.003(7)
C18 0.034(8) 0.003(6) 0.024(8) -0.002(6) 0.003(6) 0.002(6)
C19 0.047(11) 0.062(13) 0.031(10) 0.004(9) -0.014(8) 0.028(10)
C21 0.046(10) 0.016(8) 0.027(8) 0.001(7) 0.007(7) 0.001(7)
C22 0.024(8) 0.008(7) 0.032(8) 0.000(6) -0.001(6) -0.008(6)
C23 0.032(9) 0.021(8) 0.026(8) 0.004(7) 0.000(7) 0.018(7)
C24 0.041(7) 0.015(6) 0.025(7) 0.008(5) 0.001(6) 0.003(6)
C25 0.029(6) 0.016(6) 0.017(6) 0.004(5) 0.003(5) 0.009(5)
C26 0.029(6) 0.013(6) 0.017(6) -0.003(5) 0.003(5) 0.009(5)
C27 0.048(13) 0.060(15) 0.11(2) 0.024(15) 0.028(13) -0.006(11)
C28 0.052(12) 0.058(14) 0.040(11) 0.004(11) 0.007(9) 0.004(11)
C20A 0.012(12) 0.036(15) 0.038(15) -0.013(12) -0.006(10) 0.015(10)
C20B 0.08(3) 0.09(3) 0.10(3) -0.013(18) 0.004(18) 0.001(18)
Cl1 0.0143(16) 0.066(3) 0.033(2) 0.001(2) 0.0038(15) 0.000(2)
Dy1 0.0121(3) 0.0147(3) 0.0160(3) 0.0005(3) 0.0017(2) 0.0021(3)
Fe1 0.0156(9) 0.0225(10) 0.0187(10) 0.0014(10) 0.0023(7) 0.0013(9)
N1 0.008(6) 0.035(8) 0.026(7) 0.010(6) 0.001(5) -0.001(5)
N2 0.023(6) 0.014(7) 0.017(6) 0.004(5) 0.005(5) 0.001(5)
N3 0.015(6) 0.029(7) 0.020(6) -0.006(6) 0.006(5) 0.000(5)
N4 0.021(6) 0.014(6) 0.021(6) 0.004(5) -0.001(5) 0.001(5)
N5 0.071(13) 0.090(16) 0.056(12) 0.014(11) -0.003(10) 0.043(12)
N6 0.034(5) 0.003(4) 0.052(6) -0.009(4) 0.003(4) -0.006(4)
O1 0.020(5) 0.027(6) 0.025(5) 0.009(5) -0.002(4) 0.002(4)
O2 0.020(5) 0.019(5) 0.019(5) -0.006(4) 0.001(4) -0.006(4)
O3 0.026(6) 0.047(7) 0.026(6) -0.001(5) -0.015(5) 0.004(5)
O5 0.012(5) 0.013(5) 0.034(6) -0.006(4) -0.004(4) -0.001(4)
O6 0.026(5) 0.018(5) 0.024(5) -0.002(4) 0.004(4) 0.003(4)
O7 0.019(4) 0.009(4) 0.020(5) 0.000(4) -0.003(4) 0.011(4)
O8 0.046(5) 0.015(4) 0.062(6) -0.009(4) 0.004(4) -0.005(4)
O9 0.36(3) 0.34(3) 0.40(3) 0.01(2) 0.02(2) 0.01(2)
O10 0.35(3) 0.32(3) 0.30(3) 0.030(19) -0.045(19) -0.047(19)
O4A 0.031(5) 0.037(5) 0.047(5) -0.012(5) 0.002(4) -0.011(4)
O4B 0.031(5) 0.037(5) 0.047(5) -0.012(5) 0.002(4) -0.011(4)

loop_
_atom_type_symbol
_atom_type_description
_atom_type_scat_dispersion_real
_atom_type_scat_dispersion_imag
_atom_type_scat_source
C C 0.0033 0.0016 'International Tables Vol C Tables 4.2.6.8 and 6.1.1.4'
H H 0.0000 0.0000 'International Tables Vol C Tables 4.2.6.8 and 6.1.1.4'
Cl Cl 0.1484 0.1585 'International Tables Vol C Tables 4.2.6.8 and 6.1.1.4'
Dy Dy -0.1892 4.4098 'International Tables Vol C Tables 4.2.6.8 and 6.1.1.4'
Fe Fe 0.3463 0.8444 'International Tables Vol C Tables 4.2.6.8 and 6.1.1.4'
N N 0.0061 0.0033 'International Tables Vol C Tables 4.2.6.8 and 6.1.1.4'
O O 0.0106 0.0060 'International Tables Vol C Tables 4.2.6.8 and 6.1.1.4'

loop_
_geom_angle_atom_site_label_1
_geom_angle_atom_site_label_2
_geom_angle_atom_site_label_3
_geom_angle
_geom_angle_site_symmetry_1
_geom_angle_site_symmetry_3
O1 C1 C6 123.5(13) . .
O1 C1 C2 117.5(14) . .
C6 C1 C2 119.0(14) . .
O3 C2 C3 125.0(14) . .
O3 C2 C1 115.5(14) . .
C3 C2 C1 119.4(15) . .
C4 C3 C2 121.7(15) . .
C4 C3 H3 119.2 . .
C2 C3 H3 119.2 . .
C3 C4 C5 120.1(14) . .
C3 C4 H4 119.9 . .
C5 C4 H4 119.9 . .
C6 C5 C4 119.1(15) . .
C6 C5 H5 120.5 . .
C4 C5 H5 120.5 . .
C1 C6 C5 120.7(15) . .
C1 C6 C7 122.2(14) . .
C5 C6 C7 117.0(14) . .
N1 C7 C6 126.4(15) . .
N1 C7 H7 116.8 . .
C6 C7 H7 116.8 . .
N1 C8 C9 108.1(12) . .
N1 C8 H8A 110.1 . .
C9 C8 H8A 110.1 . .
N1 C8 H8B 110.1 . .
C9 C8 H8B 110.1 . .
H8A C8 H8B 108.4 . .
N2 C9 C8 110.5(12) . .
N2 C9 H9A 109.6 . .
C8 C9 H9A 109.6 . .
N2 C9 H9B 109.6 . .
C8 C9 H9B 109.6 . .
H9A C9 H9B 108.1 . .
C11 C10 N2 111.1(12) . .
C11 C10 H10A 109.4 . .
N2 C10 H10A 109.4 . .
C11 C10 H10B 109.4 . .
N2 C10 H10B 109.4 . .
H10A C10 H10B 108.0 . .
N3 C11 C10 106.1(11) . .
N3 C11 H11A 110.5 . .
C10 C11 H11A 110.5 . .
N3 C11 H11B 110.5 . .
C10 C11 H11B 110.5 . .
H11A C11 H11B 108.7 . .
N3 C12 C14 124.1(13) . .
N3 C12 H12 118.0 . .
C14 C12 H12 118.0 . .
O2 C13 C14 125.5(12) . .
O2 C13 C18 118.3(12) . .
C14 C13 C18 116.2(12) . .
C15 C14 C13 121.6(14) . .
C15 C14 C12 118.2(14) . .
C13 C14 C12 120.0(13) . .
C16 C15 C14 120.8(15) . .
C16 C15 H15 119.6 . .
C14 C15 H15 119.6 . .
C17 C16 C15 120.3(15) . .
C17 C16 H16 119.8 . .
C15 C16 H16 119.8 . .
C16 C17 C18 119.3(15) . .
C16 C17 H17 120.4 . .
C18 C17 H17 120.4 . .
O4B C18 C17 123.2(14) . .
O4A C18 C17 123.2(14) . .
O4B C18 C13 115.1(12) . .
O4A C18 C13 115.1(12) . .
C17 C18 C13 121.6(13) . .
O3 C19 H19A 109.5 . .
O3 C19 H19B 109.5 . .
H19A C19 H19B 109.5 . .
O3 C19 H19C 109.5 . .
H19A C19 H19C 109.5 . .
H19B C19 H19C 109.5 . .
N4 C21 C22 113.9(12) . .
N4 C21 H21A 108.8 . .
C22 C21 H21A 108.8 . .
N4 C21 H21B 108.8 . .
C22 C21 H21B 108.8 . .
H21A C21 H21B 107.7 . .
O5 C22 C21 110.5(11) . .
O5 C22 H22A 109.6 . .
C21 C22 H22A 109.6 . .
O5 C22 H22B 109.6 . .
C21 C22 H22B 109.6 . .
H22A C22 H22B 108.1 . .
N4 C23 C24 112.7(12) . .
N4 C23 H23A 109.0 . .
C24 C23 H23A 109.0 . .
N4 C23 H23B 109.0 . .
C24 C23 H23B 109.0 . .
H23A C23 H23B 107.8 . .
O6 C24 C23 108.2(11) . .
O6 C24 H24A 110.1 . .
C23 C24 H24A 110.1 . .
O6 C24 H24B 110.1 . .
C23 C24 H24B 110.1 . .
H24A C24 H24B 108.4 . .
N4 C25 C26 111.7(11) . 3_665
N4 C25 H25A 109.3 . .
C26 C25 H25A 109.3 3_665 .
N4 C25 H25B 109.3 . .
C26 C25 H25B 109.3 3_665 .
H25A C25 H25B 107.9 . .
O7 C26 C25 110.4(11) . 3_665
O7 C26 H26A 109.6 . .
C25 C26 H26A 109.6 3_665 .
O7 C26 H26B 109.6 . .
C25 C26 H26B 109.6 3_665 .
H26A C26 H26B 108.1 . .
C28 C27 H27A 109.5 . .
C28 C27 H27B 109.5 . .
H27A C27 H27B 109.5 . .
C28 C27 H27C 109.5 . .
H27A C27 H27C 109.5 . .
H27B C27 H27C 109.5 . .
N5 C28 C27 180(3) . .
O4A C20A H20A 109.5 . .
O4A C20A H20B 109.5 . .
H20A C20A H20B 109.5 . .
O4A C20A H20C 109.5 . .
H20A C20A H20C 109.5 . .
H20B C20A H20C 109.5 . .
O4B C20B H20D 109.5 . .
O4B C20B H20E 109.5 . .
H20D C20B H20E 109.5 . .
O4B C20B H20F 109.5 . .
H20D C20B H20F 109.5 . .
H20E C20B H20F 109.5 . .
O7 Dy1 O5 101.1(3) . .
O7 Dy1 O7 71.3(4) . 3_665
O5 Dy1 O7 83.2(3) . 3_665
O7 Dy1 O2 81.8(3) . .
O5 Dy1 O2 64.9(3) . .
O7 Dy1 O2 133.1(3) 3_665 .
O7 Dy1 O6 153.2(3) . .
O5 Dy1 O6 83.0(3) . .
O7 Dy1 O6 135.3(3) 3_665 .
O2 Dy1 O6 76.1(3) . .
O7 Dy1 N4 140.0(3) . .
O5 Dy1 N4 70.1(3) . .
O7 Dy1 N4 68.9(3) 3_665 .
O2 Dy1 N4 123.7(3) . .
O6 Dy1 N4 66.4(3) . .
O7 Dy1 O4B 88.3(3) . .
O5 Dy1 O4B 125.1(3) . .
O7 Dy1 O4B 148.6(3) 3_665 .
O2 Dy1 O4B 63.3(3) . .
O6 Dy1 O4B 68.4(3) . .
N4 Dy1 O4B 129.4(4) . .
O7 Dy1 O4A 88.3(3) . .
O5 Dy1 O4A 125.1(3) . .
O7 Dy1 O4A 148.6(3) 3_665 .
O2 Dy1 O4A 63.3(3) . .
O6 Dy1 O4A 68.4(3) . .
N4 Dy1 O4A 129.4(4) . .
O7 Dy1 Cl1 96.4(2) . .
O5 Dy1 Cl1 153.2(3) . .
O7 Dy1 Cl1 83.5(2) 3_665 .
O2 Dy1 Cl1 138.4(2) . .
O6 Dy1 Cl1 90.4(2) . .
N4 Dy1 Cl1 83.4(3) . .
O4B Dy1 Cl1 75.1(3) . .
O4A Dy1 Cl1 75.1(3) . .
O5 Fe1 O1 100.5(4) . .
O5 Fe1 O2 78.9(4) . .
O1 Fe1 O2 87.9(4) . .
O5 Fe1 N3 152.9(4) . .
O1 Fe1 N3 99.5(4) . .
O2 Fe1 N3 83.7(4) . .
O5 Fe1 N1 100.7(4) . .
O1 Fe1 N1 85.5(4) . .
O2 Fe1 N1 173.2(4) . .
N3 Fe1 N1 99.0(5) . .
O5 Fe1 N2 89.2(4) . .
O1 Fe1 N2 161.0(4) . .
O2 Fe1 N2 110.1(4) . .
N3 Fe1 N2 77.4(4) . .
N1 Fe1 N2 76.6(4) . .
C7 N1 C8 115.9(13) . .
C7 N1 Fe1 127.4(11) . .
C8 N1 Fe1 116.6(9) . .
C9 N2 C10 114.0(11) . .
C9 N2 Fe1 108.2(8) . .
C10 N2 Fe1 109.6(8) . .
C9 N2 H2A 108.4 . .
C10 N2 H2A 108.1 . .
Fe1 N2 H2A 108.4 . .
C12 N3 C11 119.2(13) . .
C12 N3 Fe1 129.3(10) . .
C11 N3 Fe1 110.7(9) . .
C23 N4 C25 110.2(11) . .
C23 N4 C21 111.0(11) . .
C25 N4 C21 112.3(11) . .
C23 N4 Dy1 107.9(8) . .
C25 N4 Dy1 105.9(8) . .
C21 N4 Dy1 109.5(8) . .
O10 N6 O9 122.3(19) . .
O10 N6 O8 121.7(18) . .
O9 N6 O8 112.9(16) . .
C1 O1 Fe1 134.6(9) . .
C13 O2 Fe1 125.7(8) . .
C13 O2 Dy1 126.1(8) . .
Fe1 O2 Dy1 104.6(4) . .
C2 O3 C19 117.1(14) . .
C22 O5 Fe1 128.8(9) . .
C22 O5 Dy1 117.6(8) . .
Fe1 O5 Dy1 111.1(4) . .
C24 O6 Dy1 122.0(8) . .
C24 O6 H6A 111.3 . .
Dy1 O6 H6A 111.3 . .
C26 O7 Dy1 127.6(8) . .
C26 O7 Dy1 123.6(7) . 3_665
Dy1 O7 Dy1 108.7(4) . 3_665
C18 O4A C20A 111.7(14) . .
C18 O4A Dy1 117.0(8) . .
C20A O4A Dy1 121.5(13) . .
C18 O4B C20B 114(3) . .
C18 O4B Dy1 117.0(8) . .
C20B O4B Dy1 117(2) . .

loop_
_geom_bond_atom_site_label_1
_geom_bond_atom_site_label_2
_geom_bond_distance
_geom_bond_site_symmetry_2
C1 O1 1.321(17) .
C1 C6 1.40(2) .
C1 C2 1.42(2) .
C2 O3 1.340(19) .
C2 C3 1.40(2) .
C3 C4 1.37(2) .
C3 H3 0.9500 .
C4 C5 1.41(2) .
C4 H4 0.9500 .
C5 C6 1.42(2) .
C5 H5 0.9500 .
C6 C7 1.44(2) .
C7 N1 1.268(19) .
C7 H7 0.9500 .
C8 N1 1.501(18) .
C8 C9 1.51(2) .
C8 H8A 0.9900 .
C8 H8B 0.9900 .
C9 N2 1.451(18) .
C9 H9A 0.9900 .
C9 H9B 0.9900 .
C10 C11 1.48(2) .
C10 N2 1.529(18) .
C10 H10A 0.9900 .
C10 H10B 0.9900 .
C11 N3 1.474(18) .
C11 H11A 0.9900 .
C11 H11B 0.9900 .
C12 N3 1.264(19) .
C12 C14 1.49(2) .
C12 H12 0.9500 .
C13 O2 1.353(16) .
C13 C14 1.39(2) .
C13 C18 1.420(19) .
C14 C15 1.37(2) .
C15 C16 1.38(2) .
C15 H15 0.9500 .
C16 C17 1.36(2) .
C16 H16 0.9500 .
C17 C18 1.39(2) .
C17 H17 0.9500 .
C18 O4B 1.377(18) .
C18 O4A 1.377(18) .
C19 O3 1.426(18) .
C19 H19A 0.9800 .
C19 H19B 0.9800 .
C19 H19C 0.9800 .
C21 N4 1.479(19) .
C21 C22 1.49(2) .
C21 H21A 0.9900 .
C21 H21B 0.9900 .
C22 O5 1.424(16) .
C22 H22A 0.9900 .
C22 H22B 0.9900 .
C23 N4 1.461(17) .
C23 C24 1.53(2) .
C23 H23A 0.9900 .
C23 H23B 0.9900 .
C24 O6 1.438(17) .
C24 H24A 0.9900 .
C24 H24B 0.9900 .
C25 N4 1.475(17) .
C25 C26 1.534(18) 3_665
C25 H25A 0.9900 .
C25 H25B 0.9900 .
C26 O7 1.412(16) .
C26 C25 1.534(18) 3_665
C26 H26A 0.9900 .
C26 H26B 0.9900 .
C27 C28 1.44(3) .
C27 H27A 0.9800 .
C27 H27B 0.9800 .
C27 H27C 0.9800 .
C28 N5 1.12(3) .
C20A O4A 1.454(10) .
C20A H20A 0.9800 .
C20A H20B 0.9800 .
C20A H20C 0.9800 .
C20B O4B 1.454(10) .
C20B H20D 0.9800 .
C20B H20E 0.9800 .
C20B H20F 0.9800 .
Cl1 Dy1 2.691(3) .
Dy1 O7 2.239(9) .
Dy1 O5 2.302(9) .
Dy1 O7 2.301(9) 3_665
Dy1 O2 2.379(9) .
Dy1 O6 2.467(10) .
Dy1 N4 2.558(11) .
Dy1 O4B 2.645(11) .
Dy1 O4A 2.645(11) .
Fe1 O5 1.924(9) .
Fe1 O1 1.934(9) .
Fe1 O2 2.025(9) .
Fe1 N3 2.099(12) .
Fe1 N1 2.128(12) .
Fe1 N2 2.220(11) .
N2 H2A 0.9002 .
N6 O10 1.157(16) .
N6 O9 1.259(16) .
N6 O8 1.270(13) .
O6 H6A 0.8499 .
O7 Dy1 2.302(9) 3_665

loop_
_geom_hbond_atom_site_label_D
_geom_hbond_atom_site_label_H
_geom_hbond_atom_site_label_A
_geom_hbond_distance_DH
_geom_hbond_distance_HA
_geom_hbond_distance_DA
_geom_hbond_angle_DHA
O6 H6A O3 0.85 2.40 3.051(15) 133.7
O6 H6A O1 0.85 2.23 2.959(14) 144.4

loop_
_geom_torsion_atom_site_label_1
_geom_torsion_atom_site_label_2
_geom_torsion_atom_site_label_3
_geom_torsion_atom_site_label_4
_geom_torsion
_geom_torsion_site_symmetry_1
_geom_torsion_site_symmetry_4
O1 C1 C2 O3 -3.4(19) . .
C6 C1 C2 O3 176.0(13) . .
O1 C1 C2 C3 178.6(13) . .
C6 C1 C2 C3 -2(2) . .
O3 C2 C3 C4 -176.8(15) . .
C1 C2 C3 C4 1(2) . .
C2 C3 C4 C5 0(2) . .
C3 C4 C5 C6 1(2) . .
O1 C1 C6 C5 -178.3(13) . .
C2 C1 C6 C5 2(2) . .
O1 C1 C6 C7 4(2) . .
C2 C1 C6 C7 -175.3(14) . .
C4 C5 C6 C1 -2(2) . .
C4 C5 C6 C7 176.1(14) . .
C1 C6 C7 N1 -3(2) . .
C5 C6 C7 N1 178.9(15) . .
N1 C8 C9 N2 -44.1(17) . .
N2 C10 C11 N3 48.1(17) . .
O2 C13 C14 C15 -179.9(14) . .
C18 C13 C14 C15 -2(2) . .
O2 C13 C14 C12 -4(2) . .
C18 C13 C14 C12 173.8(13) . .
N3 C12 C14 C15 -166.3(15) . .
N3 C12 C14 C13 18(2) . .
C13 C14 C15 C16 -1(3) . .
C12 C14 C15 C16 -176.9(15) . .
C14 C15 C16 C17 4(3) . .
C15 C16 C17 C18 -3(2) . .
C16 C17 C18 O4B -178.9(14) . .
C16 C17 C18 O4A -178.9(14) . .
C16 C17 C18 C13 0(2) . .
O2 C13 C18 O4B -0.4(18) . .
C14 C13 C18 O4B -178.8(13) . .
O2 C13 C18 O4A -0.4(18) . .
C14 C13 C18 O4A -178.8(13) . .
O2 C13 C18 C17 -179.2(13) . .
C14 C13 C18 C17 2(2) . .
N4 C21 C22 O5 -46.7(17) . .
N4 C23 C24 O6 -45.9(17) . .
C6 C7 N1 C8 -178.6(14) . .
C6 C7 N1 Fe1 4(2) . .
C9 C8 N1 C7 -158.9(14) . .
C9 C8 N1 Fe1 18.6(16) . .
C8 C9 N2 C10 -73.7(15) . .
C8 C9 N2 Fe1 48.5(13) . .
C11 C10 N2 C9 100.5(14) . .
C11 C10 N2 Fe1 -21.0(14) . .
C14 C12 N3 C11 -165.7(13) . .
C14 C12 N3 Fe1 3(2) . .
C10 C11 N3 C12 116.0(15) . .
C10 C11 N3 Fe1 -54.6(14) . .
C24 C23 N4 C25 169.0(12) . .
C24 C23 N4 C21 -66.1(16) . .
C24 C23 N4 Dy1 53.8(14) . .
C26 C25 N4 C23 -164.2(12) 3_665 .
C26 C25 N4 C21 71.7(15) 3_665 .
C26 C25 N4 Dy1 -47.8(12) 3_665 .
C22 C21 N4 C23 144.5(13) . .
C22 C21 N4 C25 -91.7(14) . .
C22 C21 N4 Dy1 25.6(14) . .
C6 C1 O1 Fe1 -7(2) . .
C2 C1 O1 Fe1 172.7(10) . .
C14 C13 O2 Fe1 -29.4(18) . .
C18 C13 O2 Fe1 152.4(10) . .
C14 C13 O2 Dy1 175.2(11) . .
C18 C13 O2 Dy1 -3.0(16) . .
C3 C2 O3 C19 8(2) . .
C1 C2 O3 C19 -170.1(13) . .
C21 C22 O5 Fe1 -114.0(12) . .
C21 C22 O5 Dy1 46.4(14) . .
C23 C24 O6 Dy1 14.3(16) . .
C25 C26 O7 Dy1 -161.2(8) 3_665 .
C25 C26 O7 Dy1 14.6(15) 3_665 3_665
C17 C18 O4A C20A 35(2) . .
C13 C18 O4A C20A -143.4(17) . .
C17 C18 O4A Dy1 -178.2(11) . .
C13 C18 O4A Dy1 3.0(15) . .
C17 C18 O4B C20B -36(3) . .
C13 C18 O4B C20B 145(3) . .
C17 C18 O4B Dy1 -178.2(11) . .
C13 C18 O4B Dy1 3.0(15) . .
